data_4128105
loop_
_publ_author_name
'Dale, Harvey J. A.'
'Hodges, George R.'
'Lloyd-Jones, Guy C'

_publ_section_title
;
 Taming Ambident Triazole Anions: Regioselective Ion Pairing Catalyzes
 Direct N-Alkylation with Atypical Regioselectivity.
;
_journal_issue 17
_journal_name_full 'Journal of the American Chemical Society'
_journal_page_first 7181
_journal_page_last 7193
_journal_paper_doi 10.1021/jacs.9b02786
_journal_volume 141
_journal_year 2019
_chemical_absolute_configuration ad
_chemical_formula_moiety 'C13 H25 N2, C2 H2 N3'
_chemical_formula_sum 'C15 H27 N5'
_chemical_formula_weight 277.41
_space_group_crystal_system orthorhombic
_space_group_IT_number 33
_space_group_name_Hall 'P 2c -2n'
_space_group_name_H-M_alt 'P n a 21'
_symmetry_space_group_name_Hall 'P 2c -2n'
_symmetry_space_group_name_H-M 'P n a 21'
_atom_sites_solution_hydrogens difmap
_atom_sites_solution_primary direct
_audit_creation_date 2018-08-22
_audit_creation_method
;
Olex2 1.2-beta
(compiled 2018.05.29 svn.r3508 for OlexSys, GUI svn.r5506)
;
_cell_angle_alpha 90
_cell_angle_beta 90
_cell_angle_gamma 90
_cell_formula_units_Z 4
_cell_length_a 13.4569(4)
_cell_length_b 12.8420(5)
_cell_length_c 9.2876(4)
_cell_measurement_reflns_used 7290
_cell_measurement_temperature 120.0
_cell_measurement_theta_max 29.3290
_cell_measurement_theta_min 3.7350
_cell_volume 1605.02(10)
_computing_cell_refinement 'CrysAlisPro 1.171.39.46 (Rigaku OD, 2018)'
_computing_data_collection 'CrysAlisPro 1.171.39.46 (Rigaku OD, 2018)'
_computing_data_reduction 'CrysAlisPro 1.171.39.46 (Rigaku OD, 2018)'
_computing_molecular_graphics 'Olex2 (Dolomanov et al., 2009)'
_computing_publication_material 'Olex2 (Dolomanov et al., 2009)'
_computing_structure_refinement 'ShelXL (Sheldrick, 2015)'
_computing_structure_solution 'ShelXS (Sheldrick, 2008)'
_diffrn_ambient_environment N~2~
_diffrn_ambient_temperature 120.0
_diffrn_detector 'CCD plate'
_diffrn_detector_area_resol_mean 5.1574
_diffrn_detector_type Atlas
_diffrn_measured_fraction_theta_full 0.998
_diffrn_measured_fraction_theta_max 0.941
_diffrn_measurement_details
;
List of Runs (angles in degrees, time in seconds):

  # Type    Start    End  Width  t~exp~   \w     \q     \k     \f   Frames
--------------------------------------------------------------------------
  1  \w    -20.00  30.00   1.00   15.00    --   -9.43 -99.00-180.00   50
  2  \w    -12.00  83.00   1.00   15.00    --   10.84  38.00 -30.00   95
  3  \w    -59.00  30.00   1.00   15.00    --   10.84 -57.00-180.00   89
  4  \w    -26.00  42.00   1.00   15.00    --   10.84 -77.00 120.00   68
  5  \w    -28.00  -1.00   1.00   15.00    --   10.84 -19.00 -30.00   27
;
_diffrn_measurement_device 'four-circle diffractometer'
_diffrn_measurement_device_type 'Rigaku Oxford Diffraction SuperNova'
_diffrn_measurement_method '\w scans'
_diffrn_orient_matrix_type 'CrysAlisPro convention (1999,Acta A55,543-557)'
_diffrn_orient_matrix_UB_11 0.0073667000
_diffrn_orient_matrix_UB_12 0.0535690000
_diffrn_orient_matrix_UB_13 0.0152856000
_diffrn_orient_matrix_UB_21 0.0059192000
_diffrn_orient_matrix_UB_22 -0.0119165000
_diffrn_orient_matrix_UB_23 0.0740551000
_diffrn_orient_matrix_UB_31 0.0518624000
_diffrn_orient_matrix_UB_32 -0.0062701000
_diffrn_orient_matrix_UB_33 -0.0106076000
_diffrn_radiation_monochromator mirror
_diffrn_radiation_probe x-ray
_diffrn_radiation_type MoK\a
_diffrn_radiation_wavelength 0.71073
_diffrn_reflns_av_R_equivalents 0.0342
_diffrn_reflns_av_unetI/netI 0.0341
_diffrn_reflns_Laue_measured_fraction_full 0.998
_diffrn_reflns_Laue_measured_fraction_max 0.941
_diffrn_reflns_limit_h_max 17
_diffrn_reflns_limit_h_min -18
_diffrn_reflns_limit_k_max 16
_diffrn_reflns_limit_k_min -17
_diffrn_reflns_limit_l_max 12
_diffrn_reflns_limit_l_min -11
_diffrn_reflns_number 14676
_diffrn_reflns_point_group_measured_fraction_full 0.916
_diffrn_reflns_point_group_measured_fraction_max 0.805
_diffrn_reflns_theta_full 25.242
_diffrn_reflns_theta_max 29.690
_diffrn_reflns_theta_min 3.101
_diffrn_source 'micro-focus sealed X-ray tube'
_diffrn_source_type 'SuperNova (Mo) X-ray Source'
_exptl_absorpt_coefficient_mu 0.072
_exptl_absorpt_correction_T_max 1.000
_exptl_absorpt_correction_T_min 0.594
_exptl_absorpt_correction_type gaussian
_exptl_absorpt_process_details
;
CrysAlisPro 1.171.39.46 (Rigaku Oxford Diffraction, 2018)
Numerical absorption correction based on gaussian integration over
            a multifaceted crystal model
Empirical absorption correction using spherical harmonics,
 implemented in SCALE3 ABSPACK scaling algorithm.
;
_exptl_crystal_colour colourless
_exptl_crystal_colour_primary colourless
_exptl_crystal_density_diffrn 1.148
_exptl_crystal_description block
_exptl_crystal_F_000 608
_exptl_crystal_recrystallization_method
'The material was recrystallised from a mixture of dichloromethane and pentane  by vapour diffusion'
_exptl_crystal_size_max 0.423
_exptl_crystal_size_mid 0.232
_exptl_crystal_size_min 0.213
_refine_diff_density_max 0.236
_refine_diff_density_min -0.202
_refine_diff_density_rms 0.040
_refine_ls_abs_structure_details
;
 Flack x determined using 1208 quotients [(I+)-(I-)]/[(I+)+(I-)]
 (Parsons, Flack and Wagner, Acta Cryst. B69 (2013) 249-259).
;
_refine_ls_abs_structure_Flack -1.2(8)
_refine_ls_extinction_method none
_refine_ls_goodness_of_fit_ref 1.070
_refine_ls_hydrogen_treatment refall
_refine_ls_matrix_type full
_refine_ls_number_parameters 289
_refine_ls_number_reflns 3649
_refine_ls_number_restraints 1
_refine_ls_restrained_S_all 1.070
_refine_ls_R_factor_all 0.0414
_refine_ls_R_factor_gt 0.0390
_refine_ls_shift/su_max 0.000
_refine_ls_shift/su_mean 0.000
_refine_ls_structure_factor_coef Fsqd
_refine_ls_weighting_details 'w=1/[\s^2^(Fo^2^)+(0.0470P)^2^+0.3037P] where P=(Fo^2^+2Fc^2^)/3'
_refine_ls_weighting_scheme calc
_refine_ls_wR_factor_gt 0.0941
_refine_ls_wR_factor_ref 0.0955
_reflns_Friedel_coverage 0.618
_reflns_Friedel_fraction_full 0.822
_reflns_Friedel_fraction_max 0.653
_reflns_number_gt 3475
_reflns_number_total 3649
_reflns_threshold_expression 'I > 2\s(I)'
_cod_data_source_file ja9b02786_si_003.cif
_cod_data_source_block gl18003
_cod_database_code 4128105
_shelx_shelxl_version_number 2018/3
_chemical_oxdiff_formula 'C15 H27 N5'
_chemical_oxdiff_usercomment '@ 120 K PMDBDH-Trz'
_shelx_space_group_comment
;
The symmetry employed for this shelxl refinement is uniquely defined
by the following loop, which should always be used as a source of
symmetry information in preference to the above space-group names.
They are only intended as comments.
;
_shelx_estimated_absorpt_t_max 0.985
_shelx_estimated_absorpt_t_min 0.970
_reflns_odcompleteness_completeness 99.63
_reflns_odcompleteness_iscentric 1
_reflns_odcompleteness_theta 26.32
_olex2_refinement_description
;
;
_olex2_date_sample_data_collection 2018-08-21
_olex2_date_sample_submission 2018-08-20
_olex2_diffrn_ambient_temperature_device 'Oxford Cryosystems Cryostream 700+'
_olex2_exptl_crystal_mounting_method 'The crystal was mounted on a MITIGEN holder in Paratone oil'
_olex2_submission_original_sample_id PMDBDH-Trz
_olex2_submission_special_instructions 'No special instructions were received'
_oxdiff_exptl_absorpt_empirical_details
;
Empirical correction (ABSPACK) includes:
- Absorption correction using spherical harmonics
- Frame scaling
;
_oxdiff_exptl_absorpt_empirical_full_max 1.155
_oxdiff_exptl_absorpt_empirical_full_min 0.864

loop_
_space_group_symop_operation_xyz
'x, y, z'
'-x, -y, z+1/2'
'-x+1/2, y+1/2, z+1/2'
'x+1/2, -y+1/2, z'

loop_
_atom_site_label
_atom_site_type_symbol
_atom_site_fract_x
_atom_site_fract_y
_atom_site_fract_z
_atom_site_U_iso_or_equiv
_atom_site_adp_type
_atom_site_occupancy
_atom_site_site_symmetry_order
_atom_site_calc_flag
N8 N 0.07732(12) 0.73411(12) 0.41376(18) 0.0159(3) Uani 1 1 d
H8 H 0.124(2) 0.696(2) 0.379(3) 0.029(7) Uiso 1 1 d
N20 N 0.07764(12) 0.62977(12) 0.61112(19) 0.0159(3) Uani 1 1 d
H20 H 0.123(2) 0.5949(19) 0.567(3) 0.023(6) Uiso 1 1 d
C1 C -0.13672(14) 0.74086(17) 0.5540(3) 0.0208(4) Uani 1 1 d
H1A H -0.1347(18) 0.7362(18) 0.448(3) 0.025(6) Uiso 1 1 d
H1B H -0.188(2) 0.789(2) 0.581(3) 0.037(7) Uiso 1 1 d
H1C H -0.151(2) 0.667(2) 0.593(3) 0.042(8) Uiso 1 1 d
C2 C -0.03558(13) 0.78126(14) 0.6106(2) 0.0152(4) Uani 1 1 d
C3 C -0.01768(15) 0.89399(15) 0.5614(2) 0.0180(4) Uani 1 1 d
H3A H 0.0490(18) 0.9198(19) 0.604(3) 0.019(6) Uiso 1 1 d
H3B H -0.0751(19) 0.9369(19) 0.602(3) 0.024(6) Uiso 1 1 d
C4 C -0.01545(14) 0.90190(15) 0.3981(2) 0.0186(4) Uani 1 1 d
H4A H -0.0822(18) 0.8817(18) 0.359(3) 0.020(6) Uiso 1 1 d
H4B H 0.0001(18) 0.971(2) 0.370(3) 0.023(6) Uiso 1 1 d
C5 C 0.06418(14) 0.83135(14) 0.3304(2) 0.0160(4) Uani 1 1 d
C6 C 0.03395(17) 0.80089(18) 0.1772(2) 0.0232(4) Uani 1 1 d
H6A H 0.087(2) 0.755(2) 0.129(3) 0.029(7) Uiso 1 1 d
H6B H -0.034(2) 0.762(2) 0.169(3) 0.031(7) Uiso 1 1 d
H6C H 0.0255(19) 0.865(2) 0.118(3) 0.026(6) Uiso 1 1 d
C7 C 0.16581(16) 0.88513(17) 0.3286(3) 0.0233(4) Uani 1 1 d
H7A H 0.1869(19) 0.9038(19) 0.425(3) 0.029(7) Uiso 1 1 d
H7B H 0.218(2) 0.837(2) 0.288(3) 0.029(7) Uiso 1 1 d
H7C H 0.162(2) 0.945(2) 0.268(3) 0.031(7) Uiso 1 1 d
C9 C 0.04440(13) 0.71339(13) 0.5444(2) 0.0131(3) Uani 1 1 d
C15 C -0.03117(15) 0.77373(16) 0.7752(2) 0.0185(4) Uani 1 1 d
H15A H -0.0891(18) 0.8073(19) 0.822(3) 0.022(6) Uiso 1 1 d
H15B H 0.0307(17) 0.8138(18) 0.806(3) 0.015(6) Uiso 1 1 d
C16 C -0.02674(15) 0.66057(16) 0.8247(2) 0.0187(4) Uani 1 1 d
H16A H -0.0850(18) 0.6241(18) 0.794(3) 0.019(6) Uiso 1 1 d
H16B H -0.0268(18) 0.6558(19) 0.930(3) 0.027(7) Uiso 1 1 d
C17 C 0.06430(14) 0.60431(15) 0.7653(2) 0.0169(4) Uani 1 1 d
C18 C 0.05186(18) 0.48656(16) 0.7762(3) 0.0254(5) Uani 1 1 d
H18A H -0.0083(19) 0.4633(19) 0.728(3) 0.023(6) Uiso 1 1 d
H18B H 0.045(2) 0.463(2) 0.874(4) 0.037(8) Uiso 1 1 d
H18C H 0.109(2) 0.451(2) 0.732(3) 0.029(7) Uiso 1 1 d
C19 C 0.15990(16) 0.63802(17) 0.8437(3) 0.0235(5) Uani 1 1 d
H19A H 0.171(2) 0.711(2) 0.834(3) 0.031(7) Uiso 1 1 d
H19B H 0.216(2) 0.600(2) 0.802(3) 0.038(8) Uiso 1 1 d
H19C H 0.152(2) 0.619(2) 0.941(4) 0.039(8) Uiso 1 1 d
N10 N 0.21432(12) 0.57727(13) 0.3177(2) 0.0206(4) Uani 1 1 d
N12 N 0.29701(13) 0.42833(13) 0.2733(2) 0.0231(4) Uani 1 1 d
N14 N 0.22085(12) 0.52262(13) 0.4452(2) 0.0204(4) Uani 1 1 d
C11 C 0.26012(15) 0.51772(17) 0.2213(3) 0.0213(4) Uani 1 1 d
H11 H 0.265(2) 0.542(2) 0.126(3) 0.031(7) Uiso 1 1 d
C13 C 0.26993(15) 0.43582(16) 0.4121(3) 0.0213(4) Uani 1 1 d
H13 H 0.2826(18) 0.3847(19) 0.481(3) 0.023(6) Uiso 1 1 d

loop_
_atom_site_aniso_label
_atom_site_aniso_U_11
_atom_site_aniso_U_22
_atom_site_aniso_U_33
_atom_site_aniso_U_23
_atom_site_aniso_U_13
_atom_site_aniso_U_12
N8 0.0185(8) 0.0132(7) 0.0158(9) -0.0002(6) 0.0022(7) 0.0043(6)
N20 0.0169(7) 0.0139(7) 0.0168(9) 0.0000(6) 0.0026(7) 0.0044(6)
C1 0.0131(8) 0.0250(10) 0.0244(11) -0.0021(9) -0.0018(8) -0.0004(8)
C2 0.0129(8) 0.0154(9) 0.0174(10) -0.0023(7) -0.0002(7) 0.0010(7)
C3 0.0211(9) 0.0138(8) 0.0190(10) -0.0017(8) -0.0002(8) 0.0031(7)
C4 0.0203(9) 0.0148(9) 0.0205(11) 0.0025(8) -0.0015(8) 0.0026(7)
C5 0.0181(9) 0.0152(8) 0.0148(9) 0.0020(7) -0.0022(8) 0.0004(7)
C6 0.0300(11) 0.0238(11) 0.0159(11) 0.0007(8) -0.0035(9) -0.0007(9)
C7 0.0213(10) 0.0208(9) 0.0277(12) 0.0066(9) -0.0028(9) -0.0039(8)
C9 0.0119(7) 0.0122(8) 0.0151(9) -0.0026(7) -0.0012(7) -0.0033(6)
C15 0.0187(9) 0.0209(9) 0.0159(10) -0.0043(8) 0.0015(8) 0.0042(7)
C16 0.0182(9) 0.0232(9) 0.0147(10) 0.0015(8) 0.0026(8) 0.0003(8)
C17 0.0181(9) 0.0173(9) 0.0153(10) 0.0022(7) 0.0015(8) -0.0003(7)
C18 0.0294(11) 0.0182(10) 0.0286(13) 0.0061(9) 0.0038(10) -0.0013(8)
C19 0.0209(10) 0.0280(11) 0.0216(12) 0.0007(9) -0.0040(9) 0.0012(9)
N10 0.0175(8) 0.0219(8) 0.0225(10) -0.0028(7) -0.0003(7) 0.0039(6)
N12 0.0173(8) 0.0236(9) 0.0284(10) -0.0075(8) -0.0014(7) 0.0025(6)
N14 0.0187(8) 0.0211(8) 0.0215(10) -0.0041(7) 0.0015(7) 0.0016(7)
C11 0.0178(9) 0.0249(10) 0.0211(11) -0.0039(8) -0.0009(8) 0.0019(8)
C13 0.0179(9) 0.0202(10) 0.0260(12) -0.0026(9) -0.0032(8) 0.0007(7)

loop_
_atom_type_symbol
_atom_type_description
_atom_type_scat_dispersion_real
_atom_type_scat_dispersion_imag
_atom_type_scat_source
C C 0.0033 0.0016 'International Tables Vol C Tables 4.2.6.8 and 6.1.1.4'
H H 0.0000 0.0000 'International Tables Vol C Tables 4.2.6.8 and 6.1.1.4'
N N 0.0061 0.0033 'International Tables Vol C Tables 4.2.6.8 and 6.1.1.4'

loop_
_exptl_crystal_face_index_h
_exptl_crystal_face_index_k
_exptl_crystal_face_index_l
_exptl_crystal_face_perp_dist
-17 7 -3 0.0902
-15 -5 7 0.1718
5 -12 9 0.0827
19 -3 -1 0.1133
16 4 -6 0.1422
-4 12 -9 0.1588
-19 -3 -2 0.1160
-4 -13 -8 0.1230
6 -13 -8 0.1313
14 9 5 0.1318
-16 7 5 0.1738
13 -13 -3 0.1188
6 -17 -3 0.1129
-11 -15 -1 0.1209
11 15 1 0.0924
1 -11 -10 0.1221
12 8 8 0.1395
4 18 -2 0.1072
1 -9 -11 0.1228

loop_
_geom_angle_atom_site_label_1
_geom_angle_atom_site_label_2
_geom_angle_atom_site_label_3
_geom_angle
C5 N8 H8 111.6(19)
C9 N8 H8 118.6(19)
C9 N8 C5 127.69(17)
C9 N20 H20 116.2(17)
C9 N20 C17 126.41(17)
C17 N20 H20 115.5(18)
H1A C1 H1B 109(2)
H1A C1 H1C 107(2)
H1B C1 H1C 111(2)
C2 C1 H1A 109.6(14)
C2 C1 H1B 109.4(18)
C2 C1 H1C 110.9(17)
C3 C2 C1 110.63(16)
C9 C2 C1 107.09(16)
C9 C2 C3 108.05(15)
C9 C2 C15 109.91(16)
C15 C2 C1 110.58(18)
C15 C2 C3 110.48(16)
C2 C3 H3A 108.9(13)
C2 C3 H3B 106.2(14)
H3A C3 H3B 110(2)
C4 C3 C2 111.26(16)
C4 C3 H3A 110.1(14)
C4 C3 H3B 110.4(15)
C3 C4 H4A 109.0(15)
C3 C4 H4B 110.0(15)
C3 C4 C5 112.47(16)
H4A C4 H4B 110(2)
C5 C4 H4A 108.9(14)
C5 C4 H4B 106.6(15)
N8 C5 C4 111.50(17)
N8 C5 C6 107.59(16)
N8 C5 C7 106.24(16)
C6 C5 C4 110.21(17)
C6 C5 C7 110.01(18)
C7 C5 C4 111.16(16)
C5 C6 H6A 111.6(16)
C5 C6 H6B 114.8(17)
C5 C6 H6C 109.3(15)
H6A C6 H6B 108(2)
H6A C6 H6C 108(2)
H6B C6 H6C 105(2)
C5 C7 H7A 111.1(16)
C5 C7 H7B 110.2(14)
C5 C7 H7C 109.0(16)
H7A C7 H7B 107(2)
H7A C7 H7C 111(2)
H7B C7 H7C 108(2)
N8 C9 C2 119.71(16)
N20 C9 N8 118.87(17)
N20 C9 C2 121.28(17)
C2 C15 H15A 112.2(15)
C2 C15 H15B 106.3(14)
H15A C15 H15B 107(2)
C16 C15 C2 111.23(17)
C16 C15 H15A 108.3(14)
C16 C15 H15B 111.3(13)
C15 C16 H16A 110.1(14)
C15 C16 H16B 111.1(15)
C15 C16 C17 111.94(16)
H16A C16 H16B 106(2)
C17 C16 H16A 108.5(14)
C17 C16 H16B 109.4(15)
N20 C17 C16 110.04(16)
N20 C17 C18 107.24(17)
N20 C17 C19 107.09(16)
C16 C17 C19 111.53(18)
C18 C17 C16 110.96(16)
C18 C17 C19 109.83(17)
C17 C18 H18A 111.4(15)
C17 C18 H18B 112.6(18)
C17 C18 H18C 110.4(15)
H18A C18 H18B 105(2)
H18A C18 H18C 108(2)
H18B C18 H18C 109(2)
C17 C19 H19A 111.6(17)
C17 C19 H19B 108.7(17)
C17 C19 H19C 106.4(18)
H19A C19 H19B 109(2)
H19A C19 H19C 111(3)
H19B C19 H19C 110(2)
C11 N10 N14 104.83(16)
C11 N12 C13 100.60(18)
C13 N14 N10 105.03(17)
N10 C11 N12 114.9(2)
N10 C11 H11 118.7(16)
N12 C11 H11 126.4(16)
N12 C13 H13 124.0(16)
N14 C13 N12 114.6(2)
N14 C13 H13 121.4(16)

loop_
_geom_bond_atom_site_label_1
_geom_bond_atom_site_label_2
_geom_bond_distance
N8 H8 0.86(3)
N8 C5 1.480(2)
N8 C9 1.319(3)
N20 H20 0.86(3)
N20 C9 1.318(2)
N20 C17 1.480(3)
C1 H1A 0.99(3)
C1 H1B 0.96(3)
C1 H1C 1.03(3)
C1 C2 1.549(3)
C2 C3 1.537(3)
C2 C9 1.515(3)
C2 C15 1.533(3)
C3 H3A 1.04(2)
C3 H3B 1.02(3)
C3 C4 1.520(3)
C4 H4A 1.00(3)
C4 H4B 0.95(3)
C4 C5 1.538(3)
C5 C6 1.531(3)
C5 C7 1.532(3)
C6 H6A 1.02(3)
C6 H6B 1.04(3)
C6 H6C 0.99(3)
C7 H7A 0.97(3)
C7 H7B 1.01(3)
C7 H7C 0.95(3)
C15 H15A 0.99(3)
C15 H15B 1.02(2)
C15 C16 1.525(3)
C16 H16A 0.96(2)
C16 H16B 0.98(3)
C16 C17 1.525(3)
C17 C18 1.525(3)
C17 C19 1.540(3)
C18 H18A 0.97(3)
C18 H18B 0.97(3)
C18 H18C 0.99(3)
C19 H19A 0.95(3)
C19 H19B 0.98(3)
C19 H19C 0.94(3)
N10 N14 1.379(3)
N10 C11 1.329(3)
N12 C11 1.341(3)
N12 C13 1.343(3)
N14 C13 1.332(3)
C11 H11 0.94(3)
C13 H13 0.93(3)

loop_
_geom_hbond_atom_site_label_D
_geom_hbond_atom_site_label_H
_geom_hbond_atom_site_label_A
_geom_hbond_distance_DH
_geom_hbond_distance_HA
_geom_hbond_distance_DA
_geom_hbond_angle_DHA
_geom_hbond_publ_flag
N8 H8 N10 0.86(3) 2.03(3) 2.873(2) 165(3) yes
N20 H20 N14 0.86(3) 1.97(3) 2.825(2) 173(3) yes

loop_
_geom_torsion_atom_site_label_1
_geom_torsion_atom_site_label_2
_geom_torsion_atom_site_label_3
_geom_torsion_atom_site_label_4
_geom_torsion
C1 C2 C3 C4 -60.7(2)
C1 C2 C9 N8 83.4(2)
C1 C2 C9 N20 -92.3(2)
C1 C2 C15 C16 69.2(2)
C2 C3 C4 C5 -57.5(2)
C2 C15 C16 C17 59.8(2)
C3 C2 C9 N8 -35.8(2)
C3 C2 C9 N20 148.53(17)
C3 C2 C15 C16 -167.98(15)
C3 C4 C5 N8 33.6(2)
C3 C4 C5 C6 153.03(17)
C3 C4 C5 C7 -84.7(2)
C5 N8 C9 N20 -168.39(17)
C5 N8 C9 C2 15.8(3)
C9 N8 C5 C4 -13.6(3)
C9 N8 C5 C6 -134.6(2)
C9 N8 C5 C7 107.6(2)
C9 N20 C17 C16 23.8(3)
C9 N20 C17 C18 144.54(19)
C9 N20 C17 C19 -97.6(2)
C9 C2 C3 C4 56.2(2)
C9 C2 C15 C16 -48.8(2)
C15 C2 C3 C4 176.51(16)
C15 C2 C9 N8 -156.43(17)
C15 C2 C9 N20 27.9(2)
C15 C16 C17 N20 -44.1(2)
C15 C16 C17 C18 -162.66(19)
C15 C16 C17 C19 74.6(2)
C17 N20 C9 N8 167.90(17)
C17 N20 C9 C2 -16.4(3)
N10 N14 C13 N12 0.3(2)
N14 N10 C11 N12 -0.3(2)
C11 N10 N14 C13 0.0(2)
C11 N12 C13 N14 -0.4(2)
C13 N12 C11 N10 0.4(2)

loop_
_exptl_oxdiff_crystal_face_indexfrac_h
_exptl_oxdiff_crystal_face_indexfrac_k
_exptl_oxdiff_crystal_face_indexfrac_l
_exptl_oxdiff_crystal_face_x
_exptl_oxdiff_crystal_face_y
_exptl_oxdiff_crystal_face_z
-16.9886 6.9923 -2.9968 0.2036 -0.4058 -0.8931
-14.9851 -4.9969 6.9924 -0.2712 0.4887 -0.8200
5.0009 -11.9890 8.9902 -0.4680 0.8382 0.2392
18.9851 -2.9956 -0.9989 -0.0359 0.0741 1.0140
15.9847 3.9979 -5.9935 0.2403 -0.3969 0.8675
-4.0017 11.9890 -8.9902 0.4753 -0.8323 -0.1873
-18.9845 -2.9990 -1.9989 -0.3311 -0.2247 -0.9446
-3.9958 -12.9887 -7.9940 -0.8474 -0.4609 -0.0410
5.9961 -12.9878 -7.9938 -0.7738 -0.4017 0.4772
13.9879 8.9932 4.9967 0.6612 0.3457 0.6161
-15.9874 6.9923 4.9957 0.3332 0.1920 -0.9260
12.9917 -12.9873 -2.9984 -0.6458 0.0096 0.7870
5.9982 -16.9843 -2.9990 -0.9115 0.0158 0.4494
-10.9880 -14.9876 -1.0011 -0.8991 0.0394 -0.4653
10.9880 14.9876 1.0011 0.8991 -0.0394 0.4653
0.9992 -10.9900 -9.9918 -0.7341 -0.6031 0.2267
11.9905 7.9939 7.9937 0.6387 0.5677 0.4869
3.9923 17.9844 -1.9959 0.9623 -0.3385 0.1155
0.9985 -8.9918 -10.9906 -0.6423 -0.7009 0.2247
